data_7204066
loop_
_publ_author_name
'Ding, Yuqin'
'Simonyan, Mkhital'
'Yonehara, Yukako'
'Uruichi, Mikio'
'Yakushi, Kyuya'

_publ_section_title
;
 Preparation and characterization of phthalocyanine-based organic alloy
 CoxNi1 &#x2212; xPc(AsF6)0.5 (0 &#x2264; x &#x2264; 1)
;
_journal_issue 5
_journal_name_full 'Journal of Materials Chemistry'
_journal_page_first 1469
_journal_paper_doi 10.1039/b100043h
_journal_volume 11
_journal_year 2001
_chemical_formula_sum 'C64 H32 As Co0.9 F6 N16 Ni1.1'
_chemical_formula_weight 1331.59
_space_group_IT_number 124
_symmetry_cell_setting tetragonal
_symmetry_Int_Tables_number 124
_symmetry_space_group_name_Hall '-P 4 2c'
_symmetry_space_group_name_H-M 'P 4/m c c'
_audit_creation_date 'Thu Nov 19 13:02:53 1998'
_audit_creation_method 'from TEXRAY.INF file'
_cell_angle_alpha 90
_cell_angle_beta 90
_cell_angle_gamma 90
_cell_formula_units_Z 1
_cell_length_a 14.226(2)
_cell_length_b 14.226(2)
_cell_length_c 6.414(1)
_cell_measurement_reflns_used 0
_cell_measurement_temperature 288.2
_cell_measurement_theta_max 0.0
_cell_measurement_theta_min 0.0
_cell_volume 1298.1(3)
_computing_cell_refinement 'MSC/AFC Diffractometer Control'
_computing_data_collection 'MSC/AFC Diffractometer Control'
_computing_data_reduction teXsan
_computing_publication_material teXsan
_computing_structure_refinement teXsan
_computing_structure_solution SAPI91
_diffrn_ambient_temperature 288.2
_diffrn_measurement_device 'Rigaku RAXISII'
_diffrn_orient_matrix_UB_11 0.00000
_diffrn_orient_matrix_UB_12 0.00000
_diffrn_orient_matrix_UB_13 0.00000
_diffrn_orient_matrix_UB_21 0.00000
_diffrn_orient_matrix_UB_22 0.00000
_diffrn_orient_matrix_UB_23 0.00000
_diffrn_orient_matrix_UB_31 0.00000
_diffrn_orient_matrix_UB_32 0.00000
_diffrn_orient_matrix_UB_33 0.00000
_diffrn_radiation_detector 'Imaging Plate'
_diffrn_radiation_monochromator graphite
_diffrn_radiation_source 'Rigaku rotating anode'
_diffrn_radiation_type 'Mo K\a'
_diffrn_radiation_wavelength 0.7107
_diffrn_reflns_av_R_equivalents 6.35
_diffrn_reflns_av_sigmaI/netI 0.099
_diffrn_reflns_limit_h_max 17
_diffrn_reflns_limit_h_min 0
_diffrn_reflns_limit_k_max 17
_diffrn_reflns_limit_k_min 0
_diffrn_reflns_limit_l_max 7
_diffrn_reflns_limit_l_min 0
_diffrn_reflns_number 1113
_diffrn_reflns_reduction_process 'Lp corrections applied'
_diffrn_reflns_theta_max 0.00
_diffrn_reflns_theta_min 0.00
_diffrn_standards_decay_% 0.00
_diffrn_standards_interval_count 0
_diffrn_standards_number 0
_exptl_absorpt_coefficient_mu 1.405
_exptl_absorpt_correction_type none
_exptl_crystal_colour unknown
_exptl_crystal_density_diffrn 1.703
_exptl_crystal_density_meas ?
_exptl_crystal_description unknown
_exptl_crystal_F_000 670.10
_exptl_crystal_size_max 0.000
_exptl_crystal_size_mid 0.000
_exptl_crystal_size_min 0.000
_refine_diff_density_max 0.67
_refine_diff_density_min -0.68
_refine_ls_extinction_coef 0.041(3)
_refine_ls_extinction_method 'Zachariasen(1967) type 2 Gaussian isotropic'
_refine_ls_goodness_of_fit_obs 2.138
_refine_ls_hydrogen_treatment noref
_refine_ls_matrix_type full
_refine_ls_number_constraints 6
_refine_ls_number_parameters 72
_refine_ls_number_reflns 436
_refine_ls_number_restraints 0
_refine_ls_R_factor_obs 0.0701
_refine_ls_shift/esd_max 0.0343
_refine_ls_shift/esd_mean 0.0064
_refine_ls_structure_factor_coef F
_refine_ls_weighting_details 'w = 1/[\s^2^(Fo) + 0.00022|Fo|^2^]'
_refine_ls_weighting_scheme calc
_refine_ls_wR_factor_obs 0.0727
_reflns_number_observed 436
_reflns_number_total 664
_reflns_observed_criterion >3.0sigma(I)
_cod_data_source_file b100043h.txt
_cod_data_source_block co1ni1
_cod_depositor_comments
;
The following automatic conversions were performed:

'_refine_ls_weighting_scheme' value 'w = 1/[\s^2^(Fo) +
0.00022|Fo|^2^]' was changed to 'calc'. New tag
'_refine_ls_weighting_details' was created. The value of the new tag
was set to 'w = 1/[\s^2^(Fo) + 0.00022|Fo|^2^]'.

Automatic conversion script
Id: cif_fix_values 3143 2015-03-26 13:38:13Z robertas 
;
_cod_original_cell_volume 1298.0699
_cod_original_sg_symbol_H-M 'P 4/m c c  '
_cod_original_formula_sum 'C64 H32 As Co0.90 F6 N16 Ni1.10 '
_cod_database_code 7204066

loop_
_symmetry_equiv_pos_as_xyz
'   +x,   +y,   +z'
'   -x,   -y,   +z'
'   -y,   +x,   +z'
'   +y,   -x,   +z'
'   -x,   +y,1/2+z'
'   +x,   -y,1/2+z'
'   +y,   +x,1/2+z'
'   -y,   -x,1/2+z'
'   -x,   -y,   -z'
'   +x,   +y,   -z'
'   +y,   -x,   -z'
'   -y,   +x,   -z'
'   +x,   -y,1/2-z'
'   -x,   +y,1/2-z'
'   -y,   -x,1/2-z'
'   +y,   +x,1/2-z'

loop_
_atom_site_aniso_label
_atom_site_aniso_U_11
_atom_site_aniso_U_22
_atom_site_aniso_U_33
_atom_site_aniso_U_12
_atom_site_aniso_U_13
_atom_site_aniso_U_23
As(1) 0.072(2) 0.0717 0.52(1) 0.0000 0.0000 0.0000
Ni(1) 0.041(1) 0.0413 0.044(2) 0.0000 0.0000 0.0000
Co(1) 0.045(2) 0.0447 0.043(3) 0.0000 0.0000 0.0000
F(1) 0.1454 0.1454 0.1454 0.0000 0.0000 0.0000
F(2) 0.12(2) 0.03(1) 0.33(4) 0.00(1) 0.0000 0.0000
F(3) 0.1560 0.1560 0.3582 0.1366 -0.1047 -0.1047
N(1) 0.045(4) 0.048(4) 0.040(3) 0.002(3) 0.0000 0.0000
N(2) 0.044(4) 0.054(4) 0.043(3) 0.004(3) 0.0000 0.0000
C(1) 0.053(4) 0.048(4) 0.033(3) -0.001(3) 0.0000 0.0000
C(2) 0.047(4) 0.053(4) 0.038(3) -0.005(3) 0.0000 0.0000
C(3) 0.065(5) 0.052(4) 0.055(4) -0.006(4) 0.0000 0.0000
C(4) 0.053(5) 0.064(6) 0.087(5) -0.012(4) 0.0000 0.0000
C(5) 0.040(5) 0.086(6) 0.088(5) -0.007(4) 0.0000 0.0000
C(6) 0.053(5) 0.071(5) 0.061(4) -0.002(4) 0.0000 0.0000
C(7) 0.049(4) 0.060(5) 0.038(3) -0.003(4) 0.0000 0.0000
C(8) 0.055(4) 0.053(4) 0.038(3) 0.006(4) 0.0000 0.0000

loop_
_atom_site_label
_atom_site_fract_x
_atom_site_fract_y
_atom_site_fract_z
_atom_site_U_iso_or_equiv
_atom_site_thermal_displace_type
_atom_site_calc_flag
_atom_site_calc_attached_atom
_atom_site_occupancy
_atom_site_refinement_flags
As1 0.0000 0.0000 0.0000 0.222(3) Uani d . 0.06 S
Ni1 0.5000 0.5000 0.0000 0.0423(6) Uani d . 0.07 S
Co1 0.5000 0.5000 0.0000 0.0440(7) Uani d . 0.06 S
F1 -0.0582 0.0865 -0.1531 0.1454 Uani d . 0.12 .
F2 0.1194 0.0501 0.0000 0.16(1) Uani d . 0.12 S
F3 -0.0430 0.0430 0.2500 0.2234 Uani d . 0.12 .
N1 0.3791(4) 0.4446(4) 0.0000 0.044(2) Uani d . 0.50 S
N2 0.2769(4) 0.5821(4) 0.0000 0.047(2) Uani d . 0.50 S
C1 0.3571(5) 0.3490(5) 0.0000 0.045(2) Uani d . 0.50 S
C2 0.2557(5) 0.3339(5) 0.0000 0.046(2) Uani d . 0.50 S
C3 0.2007(6) 0.2539(5) 0.0000 0.057(2) Uani d . 0.50 S
C4 0.1045(5) 0.2646(6) 0.0000 0.068(3) Uani d . 0.50 S
C5 0.0626(5) 0.3540(6) 0.0000 0.071(3) Uani d . 0.50 S
C6 0.1184(5) 0.4341(6) 0.0000 0.062(2) Uani d . 0.50 S
C7 0.2154(5) 0.4227(5) 0.0000 0.049(2) Uani d . 0.50 S
C8 0.2929(5) 0.4904(5) 0.0000 0.049(2) Uani d . 0.50 S
H3 0.2283 0.1903 0.0000 0.0681 Uiso calc . 0.50 .
H4 0.0638 0.2090 0.0000 0.0857 Uiso calc . 0.50 .
H5 -0.0096 0.3638 0.0000 0.0791 Uiso calc . 0.50 .
H6 0.0937 0.5013 0.0000 0.0794 Uiso calc . 0.50 .

loop_
_atom_type_symbol
_atom_type_oxidation_number
_atom_type_number_in_cell
_atom_type_scat_dispersion_real
_atom_type_scat_dispersion_imag
_atom_type_scat_source
C 0 64 0.003 0.002
;International Tables for Crystallography
(1992, Vol. C, Tables 4.2.6.8 and 6.1.1.1)
;
H 0 32 0.000 0.000
;International Tables for Crystallography
(1992, Vol. C, Table 6.1.1.2)
;
N 0 16 0.006 0.003
;International Tables for Crystallography
(1992, Vol. C, Tables 4.2.6.8 and 6.1.1.1)
;
Co 0 0 0.349 0.972
;International Tables for Crystallography
(1992, Vol. C, Tables 4.2.6.8 and 6.1.1.1)
;
Ni 0 1 0.339 1.112
;International Tables for Crystallography
(1992, Vol. C, Tables 4.2.6.8 and 6.1.1.1)
;
As 0 1 0.050 2.006
;International Tables for Crystallography
(1992, Vol. C, Tables 4.2.6.8 and 6.1.1.1)
;
F 0 6 0.017 0.010
;International Tables for Crystallography
(1992, Vol. C, Tables 4.2.6.8 and 6.1.1.1)
;

loop_
_geom_angle_atom_site_label_1
_geom_angle_atom_site_label_2
_geom_angle_atom_site_label_3
_geom_angle
_geom_angle_site_symmetry_1
_geom_angle_site_symmetry_2
_geom_angle_site_symmetry_3
_geom_angle_publ_flag
F(1) As(1) F(1) 112.966(2) 1_555 1_555 2_555 yes
F(1) As(1) F(1) 72.248(4) 1_555 1_555 3_555 yes
F(1) As(1) F(1) 72.248(7) 1_555 1_555 4_555 yes
F(1) As(1) F(1) 180.0 1_555 1_555 9_555 yes
F(1) As(1) F(1) 67.034(2) 1_555 1_555 10_555 yes
F(1) As(1) F(1) 107.752(4) 1_555 1_555 11_555 yes
F(1) As(1) F(1) 107.752(7) 1_555 1_555 12_555 yes
F(1) As(1) F(2) 99.340(6) 1_555 1_555 1_555 yes
F(1) As(1) F(2) 80.660(6) 1_555 1_555 2_555 yes
F(1) As(1) F(2) 35.1374(8) 1_555 1_555 3_555 yes
F(1) As(1) F(2) 144.8626(8) 1_555 1_555 4_555 yes
F(1) As(1) F(3) 95.596(3) 1_555 1_555 1_555 yes
F(1) As(1) F(3) 150.9822(4) 1_555 1_555 2_555 yes
F(1) As(1) F(3) 124.178(5) 1_555 1_555 3_555 yes
F(1) As(1) F(3) 114.218(2) 1_555 1_555 4_555 yes
F(1) As(1) F(3) 55.822(5) 1_555 1_555 5_554 yes
F(1) As(1) F(3) 65.782(2) 1_555 1_555 6_554 yes
F(1) As(1) F(3) 84.404(3) 1_555 1_555 7_554 yes
F(1) As(1) F(3) 29.0178(4) 1_555 1_555 8_554 yes
F(1) As(1) F(1) 72.248(7) 2_555 1_555 3_555 yes
F(1) As(1) F(1) 72.248(4) 2_555 1_555 4_555 yes
F(1) As(1) F(1) 67.034(2) 2_555 1_555 9_555 yes
F(1) As(1) F(1) 180.0 2_555 1_555 10_555 yes
F(1) As(1) F(1) 107.752(7) 2_555 1_555 11_555 yes
F(1) As(1) F(1) 107.752(4) 2_555 1_555 12_555 yes
F(1) As(1) F(2) 80.660(6) 2_555 1_555 1_555 yes
F(1) As(1) F(2) 99.340(6) 2_555 1_555 2_555 yes
F(1) As(1) F(2) 144.8626(8) 2_555 1_555 3_555 yes
F(1) As(1) F(2) 35.1374(8) 2_555 1_555 4_555 yes
F(1) As(1) F(3) 150.9822(4) 2_555 1_555 1_555 yes
F(1) As(1) F(3) 95.596(3) 2_555 1_555 2_555 yes
F(1) As(1) F(3) 114.218(2) 2_555 1_555 3_555 yes
F(1) As(1) F(3) 124.178(5) 2_555 1_555 4_555 yes
F(1) As(1) F(3) 65.782(2) 2_555 1_555 5_554 yes
F(1) As(1) F(3) 55.822(5) 2_555 1_555 6_554 yes
F(1) As(1) F(3) 29.0178(4) 2_555 1_555 7_554 yes
F(1) As(1) F(3) 84.404(3) 2_555 1_555 8_554 yes
F(1) As(1) F(1) 112.966(5) 3_555 1_555 4_555 yes
F(1) As(1) F(1) 107.752(4) 3_555 1_555 9_555 yes
F(1) As(1) F(1) 107.752(7) 3_555 1_555 10_555 yes
F(1) As(1) F(1) 180.0 3_555 1_555 11_555 yes
F(1) As(1) F(1) 67.034(5) 3_555 1_555 12_555 yes
F(1) As(1) F(2) 144.863(3) 3_555 1_555 1_555 yes
F(1) As(1) F(2) 35.137(3) 3_555 1_555 2_555 yes
F(1) As(1) F(2) 99.340(5) 3_555 1_555 3_555 yes
F(1) As(1) F(2) 80.660(5) 3_555 1_555 4_555 yes
F(1) As(1) F(3) 114.218(6) 3_555 1_555 1_555 yes
F(1) As(1) F(3) 124.178(1) 3_555 1_555 2_555 yes
F(1) As(1) F(3) 95.596(4) 3_555 1_555 3_555 yes
F(1) As(1) F(3) 150.9822(9) 3_555 1_555 4_555 yes
F(1) As(1) F(3) 84.404(4) 3_555 1_555 5_554 yes
F(1) As(1) F(3) 29.0178(9) 3_555 1_555 6_554 yes
F(1) As(1) F(3) 65.782(6) 3_555 1_555 7_554 yes
F(1) As(1) F(3) 55.822(1) 3_555 1_555 8_554 yes
F(1) As(1) F(1) 107.752(7) 4_555 1_555 9_555 yes
F(1) As(1) F(1) 107.752(4) 4_555 1_555 10_555 yes
F(1) As(1) F(1) 67.034(5) 4_555 1_555 11_555 yes
F(1) As(1) F(1) 180.0 4_555 1_555 12_555 yes
F(1) As(1) F(2) 35.137(3) 4_555 1_555 1_555 yes
F(1) As(1) F(2) 144.863(3) 4_555 1_555 2_555 yes
F(1) As(1) F(2) 80.660(5) 4_555 1_555 3_555 yes
F(1) As(1) F(2) 99.340(5) 4_555 1_555 4_555 yes
F(1) As(1) F(3) 124.178(1) 4_555 1_555 1_555 yes
F(1) As(1) F(3) 114.218(6) 4_555 1_555 2_555 yes
F(1) As(1) F(3) 150.9822(9) 4_555 1_555 3_555 yes
F(1) As(1) F(3) 95.596(4) 4_555 1_555 4_555 yes
F(1) As(1) F(3) 29.0178(9) 4_555 1_555 5_554 yes
F(1) As(1) F(3) 84.404(4) 4_555 1_555 6_554 yes
F(1) As(1) F(3) 55.822(1) 4_555 1_555 7_554 yes
F(1) As(1) F(3) 65.782(6) 4_555 1_555 8_554 yes
F(1) As(1) F(1) 112.966(2) 9_555 1_555 10_555 yes
F(1) As(1) F(1) 72.248(4) 9_555 1_555 11_555 yes
F(1) As(1) F(1) 72.248(7) 9_555 1_555 12_555 yes
F(1) As(1) F(2) 80.660(6) 9_555 1_555 1_555 yes
F(1) As(1) F(2) 99.340(6) 9_555 1_555 2_555 yes
F(1) As(1) F(2) 144.8626(8) 9_555 1_555 3_555 yes
F(1) As(1) F(2) 35.1374(8) 9_555 1_555 4_555 yes
F(1) As(1) F(3) 84.404(3) 9_555 1_555 1_555 yes
F(1) As(1) F(3) 29.0178(4) 9_555 1_555 2_555 yes
F(1) As(1) F(3) 55.822(5) 9_555 1_555 3_555 yes
F(1) As(1) F(3) 65.782(2) 9_555 1_555 4_555 yes
F(1) As(1) F(3) 124.178(5) 9_555 1_555 5_554 yes
F(1) As(1) F(3) 114.218(2) 9_555 1_555 6_554 yes
F(1) As(1) F(3) 95.596(3) 9_555 1_555 7_554 yes
F(1) As(1) F(3) 150.9822(4) 9_555 1_555 8_554 yes
F(1) As(1) F(1) 72.248(7) 10_555 1_555 11_555 yes
F(1) As(1) F(1) 72.248(4) 10_555 1_555 12_555 yes
F(1) As(1) F(2) 99.340(6) 10_555 1_555 1_555 yes
F(1) As(1) F(2) 80.660(6) 10_555 1_555 2_555 yes
F(1) As(1) F(2) 35.1374(8) 10_555 1_555 3_555 yes
F(1) As(1) F(2) 144.8626(8) 10_555 1_555 4_555 yes
F(1) As(1) F(3) 29.0178(4) 10_555 1_555 1_555 yes
F(1) As(1) F(3) 84.404(3) 10_555 1_555 2_555 yes
F(1) As(1) F(3) 65.782(2) 10_555 1_555 3_555 yes
F(1) As(1) F(3) 55.822(5) 10_555 1_555 4_555 yes
F(1) As(1) F(3) 114.218(2) 10_555 1_555 5_554 yes
F(1) As(1) F(3) 124.178(5) 10_555 1_555 6_554 yes
F(1) As(1) F(3) 150.9822(4) 10_555 1_555 7_554 yes
F(1) As(1) F(3) 95.596(3) 10_555 1_555 8_554 yes
F(1) As(1) F(1) 112.966(5) 11_555 1_555 12_555 yes
F(1) As(1) F(2) 35.137(3) 11_555 1_555 1_555 yes
F(1) As(1) F(2) 144.863(3) 11_555 1_555 2_555 yes
F(1) As(1) F(2) 80.660(5) 11_555 1_555 3_555 yes
F(1) As(1) F(2) 99.340(5) 11_555 1_555 4_555 yes
F(1) As(1) F(3) 65.782(6) 11_555 1_555 1_555 yes
F(1) As(1) F(3) 55.822(1) 11_555 1_555 2_555 yes
F(1) As(1) F(3) 84.404(4) 11_555 1_555 3_555 yes
F(1) As(1) F(3) 29.0178(9) 11_555 1_555 4_555 yes
F(1) As(1) F(3) 95.596(4) 11_555 1_555 5_554 yes
F(1) As(1) F(3) 150.9822(9) 11_555 1_555 6_554 yes
F(1) As(1) F(3) 114.218(6) 11_555 1_555 7_554 yes
F(1) As(1) F(3) 124.178(1) 11_555 1_555 8_554 yes
F(1) As(1) F(2) 144.863(3) 12_555 1_555 1_555 yes
F(1) As(1) F(2) 35.137(3) 12_555 1_555 2_555 yes
F(1) As(1) F(2) 99.340(5) 12_555 1_555 3_555 yes
F(1) As(1) F(2) 80.660(5) 12_555 1_555 4_555 yes
F(1) As(1) F(3) 55.822(1) 12_555 1_555 1_555 yes
F(1) As(1) F(3) 65.782(6) 12_555 1_555 2_555 yes
F(1) As(1) F(3) 29.0178(9) 12_555 1_555 3_555 yes
F(1) As(1) F(3) 84.404(4) 12_555 1_555 4_555 yes
F(1) As(1) F(3) 150.9822(9) 12_555 1_555 5_554 yes
F(1) As(1) F(3) 95.596(4) 12_555 1_555 6_554 yes
F(1) As(1) F(3) 124.178(1) 12_555 1_555 7_554 yes
F(1) As(1) F(3) 114.218(6) 12_555 1_555 8_554 yes
F(2) As(1) F(2) 180.0 1_555 1_555 2_555 yes
F(2) As(1) F(2) 90.000(6) 1_555 1_555 3_555 yes
F(2) As(1) F(2) 90.000(6) 1_555 1_555 4_555 yes
F(2) As(1) F(3) 100.361(4) 1_555 1_555 1_555 yes
F(2) As(1) F(3) 79.639(4) 1_555 1_555 2_555 yes
F(2) As(1) F(3) 116.062(2) 1_555 1_555 3_555 yes
F(2) As(1) F(3) 63.938(2) 1_555 1_555 4_555 yes
F(2) As(1) F(3) 63.938(2) 1_555 1_555 5_554 yes
F(2) As(1) F(3) 116.062(2) 1_555 1_555 6_554 yes
F(2) As(1) F(3) 79.639(4) 1_555 1_555 7_554 yes
F(2) As(1) F(3) 100.361(4) 1_555 1_555 8_554 yes
F(2) As(1) F(2) 90.000(6) 2_555 1_555 3_555 yes
F(2) As(1) F(2) 90.000(6) 2_555 1_555 4_555 yes
F(2) As(1) F(3) 79.639(4) 2_555 1_555 1_555 yes
F(2) As(1) F(3) 100.361(4) 2_555 1_555 2_555 yes
F(2) As(1) F(3) 63.938(2) 2_555 1_555 3_555 yes
F(2) As(1) F(3) 116.062(2) 2_555 1_555 4_555 yes
F(2) As(1) F(3) 116.062(2) 2_555 1_555 5_554 yes
F(2) As(1) F(3) 63.938(2) 2_555 1_555 6_554 yes
F(2) As(1) F(3) 100.361(4) 2_555 1_555 7_554 yes
F(2) As(1) F(3) 79.639(4) 2_555 1_555 8_554 yes
F(2) As(1) F(2) 180.0 3_555 1_555 4_555 yes
F(2) As(1) F(3) 63.938(1) 3_555 1_555 1_555 yes
F(2) As(1) F(3) 116.062(1) 3_555 1_555 2_555 yes
F(2) As(1) F(3) 100.361(3) 3_555 1_555 3_555 yes
F(2) As(1) F(3) 79.639(3) 3_555 1_555 4_555 yes
F(2) As(1) F(3) 79.639(3) 3_555 1_555 5_554 yes
F(2) As(1) F(3) 100.361(3) 3_555 1_555 6_554 yes
F(2) As(1) F(3) 116.062(1) 3_555 1_555 7_554 yes
F(2) As(1) F(3) 63.938(1) 3_555 1_555 8_554 yes
F(2) As(1) F(3) 116.062(1) 4_555 1_555 1_555 yes
F(2) As(1) F(3) 63.938(1) 4_555 1_555 2_555 yes
F(2) As(1) F(3) 79.639(3) 4_555 1_555 3_555 yes
F(2) As(1) F(3) 100.361(3) 4_555 1_555 4_555 yes
F(2) As(1) F(3) 100.361(3) 4_555 1_555 5_554 yes
F(2) As(1) F(3) 79.639(3) 4_555 1_555 6_554 yes
F(2) As(1) F(3) 63.938(1) 4_555 1_555 7_554 yes
F(2) As(1) F(3) 116.062(1) 4_555 1_555 8_554 yes
F(3) As(1) F(3) 56.685(3) 1_555 1_555 2_555 yes
F(3) As(1) F(3) 39.2290(6) 1_555 1_555 3_555 yes
F(3) As(1) F(3) 39.229(5) 1_555 1_555 4_555 yes
F(3) As(1) F(3) 140.7710(6) 1_555 1_555 5_554 yes
F(3) As(1) F(3) 140.771(5) 1_555 1_555 6_554 yes
F(3) As(1) F(3) 180.0 1_555 1_555 7_554 yes
F(3) As(1) F(3) 123.315(3) 1_555 1_555 8_554 yes
F(3) As(1) F(3) 39.229(5) 2_555 1_555 3_555 yes
F(3) As(1) F(3) 39.2290(6) 2_555 1_555 4_555 yes
F(3) As(1) F(3) 140.771(5) 2_555 1_555 5_554 yes
F(3) As(1) F(3) 140.7710(6) 2_555 1_555 6_554 yes
F(3) As(1) F(3) 123.315(3) 2_555 1_555 7_554 yes
F(3) As(1) F(3) 180.0 2_555 1_555 8_554 yes
F(3) As(1) F(3) 56.685(3) 3_555 1_555 4_555 yes
F(3) As(1) F(3) 180.0 3_555 1_555 5_554 yes
F(3) As(1) F(3) 123.315(3) 3_555 1_555 6_554 yes
F(3) As(1) F(3) 140.7710(6) 3_555 1_555 7_554 yes
F(3) As(1) F(3) 140.771(5) 3_555 1_555 8_554 yes
F(3) As(1) F(3) 123.315(3) 4_555 1_555 5_554 yes
F(3) As(1) F(3) 180.0 4_555 1_555 6_554 yes
F(3) As(1) F(3) 140.771(5) 4_555 1_555 7_554 yes
F(3) As(1) F(3) 140.7710(6) 4_555 1_555 8_554 yes
F(3) As(1) F(3) 56.685(3) 5_554 1_555 6_554 yes
F(3) As(1) F(3) 39.2290(6) 5_554 1_555 7_554 yes
F(3) As(1) F(3) 39.229(5) 5_554 1_555 8_554 yes
F(3) As(1) F(3) 39.229(5) 6_554 1_555 7_554 yes
F(3) As(1) F(3) 39.2290(6) 6_554 1_555 8_554 yes
F(3) As(1) F(3) 56.685(3) 7_554 1_555 8_554 yes
N(1) Ni(1) N(1) 90.000(6) 1_555 1_555 4_565 yes
N(1) Ni(1) N(1) 90.000(6) 1_555 1_555 3_655 yes
N(1) Ni(1) N(1) 180.0 1_555 1_555 2_665 yes
N(1) Ni(1) N(1) 180.0 4_565 1_555 3_655 yes
N(1) Ni(1) N(1) 90.000(6) 4_565 1_555 2_665 yes
N(1) Ni(1) N(1) 90.000(6) 3_655 1_555 2_665 yes
N(1) Co(1) N(1) 90.000(6) 1_555 1_555 4_565 yes
N(1) Co(1) N(1) 90.000(6) 1_555 1_555 3_655 yes
N(1) Co(1) N(1) 180.0 1_555 1_555 2_665 yes
N(1) Co(1) N(1) 180.0 4_565 1_555 3_655 yes
N(1) Co(1) N(1) 90.000(6) 4_565 1_555 2_665 yes
N(1) Co(1) N(1) 90.000(6) 3_655 1_555 2_665 yes
As(1) F(1) F(1) 115.841(1) 1_555 1_555 15_554 yes
As(1) F(1) F(2) 75.5897(4) 1_555 1_555 3_555 yes
As(1) F(1) F(3) 63.382(3) 1_555 1_555 5_554 yes
As(1) F(1) F(3) 78.137(1) 1_555 1_555 8_554 yes
F(1) F(1) F(2) 166.735(1) 15_554 1_555 3_555 yes
F(1) F(1) F(3) 78.935(5) 15_554 1_555 5_554 yes
F(1) F(1) F(3) 40.852(3) 15_554 1_555 8_554 yes
F(2) F(1) F(3) 113.382(4) 3_555 1_555 5_554 yes
F(2) F(1) F(3) 152.264(2) 3_555 1_555 8_554 yes
F(3) F(1) F(3) 44.771(2) 5_554 1_555 8_554 yes
As(1) F(2) F(1) 69.273(4) 1_555 1_555 4_555 yes
As(1) F(2) F(1) 69.273(4) 1_555 1_555 11_555 yes
F(1) F(2) F(1) 127.616(6) 4_555 1_555 11_555 yes
As(1) F(3) As(1) 123.315(3) 1_555 1_555 5_555 yes
As(1) F(3) F(1) 99.249(6) 1_555 1_555 5_555 yes
As(1) F(3) F(1) 156.352(2) 1_555 1_555 8_555 yes
As(1) F(3) F(1) 72.845(2) 1_555 1_555 10_555 yes
As(1) F(3) F(1) 60.795(3) 1_555 1_555 12_555 yes
As(1) F(3) F(3) 70.3855(3) 1_555 1_555 3_555 yes
As(1) F(3) F(3) 70.385(3) 1_555 1_555 4_555 yes
As(1) F(3) F(1) 60.795(2) 5_555 1_555 5_555 yes
As(1) F(3) F(1) 72.845(5) 5_555 1_555 8_555 yes
As(1) F(3) F(1) 156.3518(1) 5_555 1_555 10_555 yes
As(1) F(3) F(1) 99.249(2) 5_555 1_555 12_555 yes
As(1) F(3) F(3) 70.3855(3) 5_555 1_555 3_555 yes
As(1) F(3) F(3) 70.385(3) 5_555 1_555 4_555 yes
F(1) F(3) F(1) 104.085(7) 5_555 1_555 8_555 yes
F(1) F(3) F(1) 101.975(2) 5_555 1_555 10_555 yes
F(1) F(3) F(1) 139.6830(4) 5_555 1_555 12_555 yes
F(1) F(3) F(3) 111.520(2) 5_555 1_555 3_555 yes
F(1) F(3) F(3) 31.329(4) 5_555 1_555 4_555 yes
F(1) F(3) F(1) 98.295(3) 8_555 1_555 10_555 yes
F(1) F(3) F(1) 101.975(5) 8_555 1_555 12_555 yes
F(1) F(3) F(3) 103.8992(9) 8_555 1_555 3_555 yes
F(1) F(3) F(3) 133.223(4) 8_555 1_555 4_555 yes
F(1) F(3) F(1) 104.085(2) 10_555 1_555 12_555 yes
F(1) F(3) F(3) 133.2230(4) 10_555 1_555 3_555 yes
F(1) F(3) F(3) 103.899(2) 10_555 1_555 4_555 yes
F(1) F(3) F(3) 31.329(2) 12_555 1_555 3_555 yes
F(1) F(3) F(3) 111.520(3) 12_555 1_555 4_555 yes
F(3) F(3) F(3) 90.0 3_555 1_555 4_555 yes
Ni(1) N(1) C(1) 127.6(5) 1_555 1_555 1_555 yes
Ni(1) N(1) C(8) 127.3(5) 1_555 1_555 1_555 yes
C(1) N(1) C(8) 105.1(6) 1_555 1_555 1_555 yes
C(1) N(2) C(8) 120.3(6) 4_565 1_555 1_555 yes
N(1) C(1) N(2) 126.9(6) 1_555 1_555 3_655 yes
N(1) C(1) C(2) 111.4(6) 1_555 1_555 1_555 yes
N(2) C(1) C(2) 121.6(6) 3_655 1_555 1_555 yes
C(1) C(2) C(3) 133.0(7) 1_555 1_555 1_555 yes
C(1) C(2) C(7) 105.9(6) 1_555 1_555 1_555 yes
C(3) C(2) C(7) 121.1(7) 1_555 1_555 1_555 yes
C(2) C(3) C(4) 118.1(7) 1_555 1_555 1_555 yes
C(2) C(3) H(3) 122.1(8) 1_555 1_555 1_555 no
C(4) C(3) H(3) 119.8(8) 1_555 1_555 1_555 no
C(3) C(4) C(5) 121.5(8) 1_555 1_555 1_555 yes
C(3) C(4) H(4) 119.9(8) 1_555 1_555 1_555 no
C(5) C(4) H(4) 118.7(8) 1_555 1_555 1_555 no
C(4) C(5) C(6) 120.1(7) 1_555 1_555 1_555 yes
C(4) C(5) H(5) 122.8(8) 1_555 1_555 1_555 no
C(6) C(5) H(5) 117.1(8) 1_555 1_555 1_555 no
C(5) C(6) C(7) 118.1(7) 1_555 1_555 1_555 yes
C(5) C(6) H(6) 125.0(8) 1_555 1_555 1_555 no
C(7) C(6) H(6) 116.9(7) 1_555 1_555 1_555 no
C(2) C(7) C(6) 121.1(7) 1_555 1_555 1_555 yes
C(2) C(7) C(8) 106.7(6) 1_555 1_555 1_555 yes
C(6) C(7) C(8) 132.1(7) 1_555 1_555 1_555 yes
N(1) C(8) N(2) 127.9(6) 1_555 1_555 1_555 yes
N(1) C(8) C(7) 110.8(6) 1_555 1_555 1_555 yes
N(2) C(8) C(7) 121.3(6) 1_555 1_555 1_555 yes

loop_
_geom_bond_atom_site_label_1
_geom_bond_atom_site_label_2
_geom_bond_distance
_geom_bond_site_symmetry_1
_geom_bond_site_symmetry_2
_geom_bond_publ_flag
As(1) F(1) 1.7789(1) 1_555 1_555 yes
As(1) F(1) 1.7789(1) 1_555 2_555 yes
As(1) F(1) 1.7789(1) 1_555 3_555 yes
As(1) F(1) 1.7789(1) 1_555 4_555 yes
As(1) F(1) 1.7789(1) 1_555 9_555 yes
As(1) F(1) 1.7789(1) 1_555 10_555 yes
As(1) F(1) 1.7789(1) 1_555 11_555 yes
As(1) F(1) 1.7789(1) 1_555 12_555 yes
As(1) F(2) 1.8422(2) 1_555 1_555 yes
As(1) F(2) 1.8422(2) 1_555 2_555 yes
As(1) F(2) 1.842 1_555 3_555 yes
As(1) F(2) 1.842 1_555 4_555 yes
As(1) F(3) 1.822 1_555 1_555 yes
As(1) F(3) 1.822 1_555 2_555 yes
As(1) F(3) 1.822 1_555 3_555 yes
As(1) F(3) 1.822 1_555 4_555 yes
As(1) F(3) 1.822 1_555 5_554 yes
As(1) F(3) 1.822 1_555 6_554 yes
As(1) F(3) 1.822 1_555 7_554 yes
As(1) F(3) 1.822 1_555 8_554 yes
Ni(1) N(1) 1.892(5) 1_555 1_555 yes
Ni(1) N(1) 1.892(5) 1_555 4_565 yes
Ni(1) N(1) 1.892(5) 1_555 3_655 yes
Ni(1) N(1) 1.892(5) 1_555 2_665 yes
Co(1) N(1) 1.892(5) 1_555 1_555 yes
Co(1) N(1) 1.892(5) 1_555 4_565 yes
Co(1) N(1) 1.892(5) 1_555 3_655 yes
Co(1) N(1) 1.892(5) 1_555 2_665 yes
F(1) F(1) 1.366 1_555 15_554 yes
F(1) F(2) 1.095 1_555 3_555 yes
F(1) F(3) 1.6860(2) 1_555 5_554 yes
F(1) F(3) 0.903 1_555 8_554 yes
F(3) F(3) 1.223 1_555 3_555 yes
F(3) F(3) 1.2233(2) 1_555 4_555 yes
N(1) C(1) 1.394(8) 1_555 1_555 yes
N(1) C(8) 1.389(8) 1_555 1_555 yes
N(2) C(1) 1.341(9) 1_555 4_565 yes
N(2) C(8) 1.324(9) 1_555 1_555 yes
C(1) C(2) 1.458(10) 1_555 1_555 yes
C(2) C(3) 1.382(10) 1_555 1_555 yes
C(2) C(7) 1.387(10) 1_555 1_555 yes
C(3) C(4) 1.38(1) 1_555 1_555 yes
C(4) C(5) 1.40(1) 1_555 1_555 yes
C(5) C(6) 1.39(1) 1_555 1_555 yes
C(6) C(7) 1.390(10) 1_555 1_555 yes
C(7) C(8) 1.464(10) 1_555 1_555 yes

loop_
_geom_contact_atom_site_label_1
_geom_contact_atom_site_label_2
_geom_contact_distance
_geom_contact_site_symmetry_1
_geom_contact_site_symmetry_2
_geom_contact_publ_flag
As(1) F(1) 2.6739(1) 1_555 7_555 ?
As(1) F(1) 2.6739(1) 1_555 8_555 ?
As(1) F(1) 2.6739(1) 1_555 16_554 ?
F(1) C(4) 3.106(8) 1_555 3_555 ?
F(1) F(1) 3.1655(2) 1_555 16_554 ?
F(2) C(4) 3.016(8) 1_555 4_555 ?
F(2) C(4) 3.059(9) 1_555 1_555 ?
F(2) C(3) 3.122(8) 1_555 1_555 ?
